data_7106423
loop_
_publ_author_name
'Yun Gong'
'Tian-Fu Liu'
'Jian Lu'
'Davide Proserpio'
'Rong Cao'

_publ_section_title
;
 Interpenetrated metal-organic frameworks of self-catenated four-connected
 mok nets
;
_journal_coden_Cambridge 0182
_journal_name_full Chem.Commun.
_journal_page_first 5982
_journal_paper_doi 10.1039/c1cc10411j
_journal_volume 47
_journal_year 2011
_chemical_formula_moiety 'C34 H34 N6 O8 Co'
_chemical_formula_sum 'C36 H34 Co N6 O8'
_chemical_formula_weight 737.63
_chemical_name_systematic
;
?
;
_space_group_IT_number 15
_symmetry_cell_setting monoclinic
_symmetry_space_group_name_Hall '-C 2yc'
_symmetry_space_group_name_H-M 'C 1 2/c 1'
_atom_sites_solution_hydrogens geom
_atom_sites_solution_primary direct
_atom_sites_solution_secondary difmap
_audit_creation_method SHELXL-97
_cell_angle_alpha 90.00
_cell_angle_beta 95.937(2)
_cell_angle_gamma 90.00
_cell_formula_units_Z 8
_cell_length_a 22.162(2)
_cell_length_b 20.532(2)
_cell_length_c 16.1364(15)
_cell_measurement_temperature 298(2)
_cell_volume 7303.2(12)
_computing_cell_refinement 'Siemens SMART & SAINT'
_computing_data_collection 'Siemens SMART'
_computing_data_reduction 'Siemens XPREP'
_computing_structure_refinement 'SHELXL-97 (Sheldrick, 1997)'
_computing_structure_solution 'SHELXS-97 (Sheldrick, 1990)'
_diffrn_ambient_temperature 298(2)
_diffrn_detector_area_resol_mean none
_diffrn_measured_fraction_theta_full 1.000
_diffrn_measured_fraction_theta_max 1.000
_diffrn_measurement_device_type 'Siemens SMART CCD'
_diffrn_measurement_method CCD_Profile_fitting
_diffrn_radiation_monochromator graphite
_diffrn_radiation_source 'fine-focus sealed tube'
_diffrn_radiation_type MoK\a
_diffrn_radiation_wavelength 0.71073
_diffrn_reflns_av_R_equivalents 0.0627
_diffrn_reflns_av_sigmaI/netI 0.0779
_diffrn_reflns_limit_h_max 25
_diffrn_reflns_limit_h_min -26
_diffrn_reflns_limit_k_max 17
_diffrn_reflns_limit_k_min -24
_diffrn_reflns_limit_l_max 19
_diffrn_reflns_limit_l_min -18
_diffrn_reflns_number 18983
_diffrn_reflns_theta_full 25.02
_diffrn_reflns_theta_max 25.02
_diffrn_reflns_theta_min 1.36
_diffrn_standards_decay_% none
_diffrn_standards_interval_count none
_diffrn_standards_interval_time none
_diffrn_standards_number none
_exptl_absorpt_coefficient_mu 0.526
_exptl_absorpt_correction_T_max 0.949
_exptl_absorpt_correction_T_min 0.881
_exptl_absorpt_correction_type empirical
_exptl_absorpt_process_details 'SADABS (Sheldrick, 1996)'
_exptl_crystal_colour red
_exptl_crystal_density_diffrn 1.294
_exptl_crystal_density_method 'not measured'
_exptl_crystal_description block
_exptl_crystal_F_000 2952
_exptl_crystal_size_max .30
_exptl_crystal_size_mid .20
_exptl_crystal_size_min .10
_refine_diff_density_max 1.263
_refine_diff_density_min -0.324
_refine_diff_density_rms 0.114
_refine_ls_extinction_method none
_refine_ls_goodness_of_fit_ref 0.993
_refine_ls_hydrogen_treatment none
_refine_ls_matrix_type full
_refine_ls_number_parameters 464
_refine_ls_number_reflns 6439
_refine_ls_number_restraints 0
_refine_ls_restrained_S_all 0.993
_refine_ls_R_factor_all 0.1412
_refine_ls_R_factor_gt 0.0808
_refine_ls_shift/su_max 0.001
_refine_ls_shift/su_mean 0.000
_refine_ls_structure_factor_coef Fsqd
_refine_ls_weighting_details 'calc w=1/[\s^2^(Fo^2^)+(0.1720P)^2^+0.0000P] where P=(Fo^2^+2Fc^2^)/3'
_refine_ls_weighting_scheme calc
_refine_ls_wR_factor_gt 0.2389
_refine_ls_wR_factor_ref 0.2795
_reflns_number_gt 3366
_reflns_number_total 6439
_reflns_threshold_expression >2sigma(I)
_cod_data_source_file c1cc10411j.txt
_cod_data_source_block complex1
_cod_original_cell_volume 7303.3(12)
_cod_original_sg_symbol_H-M C2/c
_cod_database_code 7106423

loop_
_symmetry_equiv_pos_as_xyz
'x, y, z'
'-x, y, -z+1/2'
'x+1/2, y+1/2, z'
'-x+1/2, y+1/2, -z+1/2'
'-x, -y, -z'
'x, -y, z-1/2'
'-x+1/2, -y+1/2, -z'
'x+1/2, -y+1/2, z-1/2'

loop_
_atom_site_label
_atom_site_type_symbol
_atom_site_fract_x
_atom_site_fract_y
_atom_site_fract_z
_atom_site_U_iso_or_equiv
_atom_site_adp_type
_atom_site_occupancy
_atom_site_symmetry_multiplicity
_atom_site_calc_flag
_atom_site_refinement_flags
_atom_site_disorder_assembly
_atom_site_disorder_group
Co1 Co 0.21323(4) 1.01443(4) 0.75473(5) 0.0504(3) Uani 1 1 d . . .
N1 N 0.1893(2) 0.9232(3) 0.7039(3) 0.0579(14) Uani 1 1 d . . .
N2 N 0.1677(3) 0.7381(3) 0.5990(4) 0.0777(18) Uani 1 1 d . . .
H2 H 0.1988 0.7257 0.5755 0.093 Uiso 1 1 calc R . .
N3 N 0.3052(2) 0.9912(3) 0.7867(3) 0.0542(13) Uani 1 1 d . . .
N4 N 0.4800(3) 0.9419(3) 0.8901(4) 0.0753(17) Uani 1 1 d . . .
H4 H 0.4838 0.9016 0.9046 0.090 Uiso 1 1 calc R . .
N5 N 0.1234(4) 0.7728(6) 0.3141(7) 0.132(3) Uani 1 1 d . . .
N6 N 0.4629(10) 0.7191(13) 0.0149(17) 0.156(10) Uani 0.50 1 d P . .
O1 O 0.1186(2) 1.0321(3) 0.7820(3) 0.0720(13) Uani 1 1 d . . .
O2 O 0.1885(2) 0.9951(3) 0.8738(3) 0.0737(14) Uani 1 1 d . . .
O3 O 0.2314(2) 1.1181(2) 0.7474(3) 0.0658(12) Uani 1 1 d . . .
O4 O 0.2239(2) 1.0569(2) 0.6377(3) 0.0685(13) Uani 1 1 d . . .
O5 O 0.0758(3) 0.7034(4) 0.6326(5) 0.136(3) Uani 1 1 d . . .
O6 O 0.0315(2) 0.4648(3) 0.3826(4) 0.0956(19) Uani 1 1 d . . .
O7 O 0.1971(3) 0.7748(4) 0.4257(4) 0.117(2) Uani 1 1 d . . .
O8 O 0.4627(6) 0.8023(5) -0.0678(9) 0.090(4) Uani 0.50 1 d P . .
C1 C 0.1342(3) 1.0125(4) 0.8538(4) 0.0634(18) Uani 1 1 d . . .
C2 C 0.0743(3) 0.9889(4) 1.0625(5) 0.078(2) Uani 1 1 d . . .
H2A H 0.0893 0.9820 1.1178 0.094 Uiso 1 1 calc R . .
C3 C 0.1131(3) 0.9940(4) 1.0029(5) 0.075(2) Uani 1 1 d . . .
H3 H 0.1546 0.9892 1.0172 0.090 Uiso 1 1 calc R . .
C4 C 0.0904(3) 1.0068(4) 0.9187(4) 0.0660(19) Uani 1 1 d . . .
C5 C 0.0307(3) 1.0132(4) 0.8965(5) 0.074(2) Uani 1 1 d . . .
H5 H 0.0166 1.0221 0.8414 0.089 Uiso 1 1 calc R . .
C6 C -0.0123(3) 1.0060(4) 0.9593(4) 0.0656(19) Uani 1 1 d . . .
C7 C 0.2312(3) 1.1119(3) 0.6694(4) 0.0575(16) Uani 1 1 d . . .
C8 C 0.2665(3) 1.2822(3) 0.6072(4) 0.0684(19) Uani 1 1 d . . .
H8 H 0.2783 1.3212 0.6333 0.082 Uiso 1 1 calc R . .
C9 C 0.2577(3) 1.2294(3) 0.6546(4) 0.0652(18) Uani 1 1 d . . .
H9 H 0.2629 1.2326 0.7124 0.078 Uiso 1 1 calc R . .
C10 C 0.2408(3) 1.1698(3) 0.6163(4) 0.0556(16) Uani 1 1 d . . .
C11 C 0.2336(3) 1.1652(3) 0.5322(4) 0.0583(16) Uani 1 1 d . . .
H11 H 0.2231 1.1253 0.5073 0.070 Uiso 1 1 calc R . .
C12 C 0.2419(3) 1.2202(3) 0.4814(4) 0.0561(16) Uani 1 1 d . . .
C13 C 0.1219(4) 0.6945(4) 0.5966(5) 0.083(2) Uani 1 1 d . . .
C14 C 0.0298(3) 0.5211(4) 0.4067(5) 0.0673(19) Uani 1 1 d . . .
C15 C 0.1311(3) 0.6330(4) 0.5479(5) 0.0702(19) Uani 1 1 d . . .
C16 C 0.0795(3) 0.6066(4) 0.5029(5) 0.076(2) Uani 1 1 d . . .
H16 H 0.0421 0.6267 0.5051 0.091 Uiso 1 1 calc R . .
C17 C 0.0832(3) 0.5519(4) 0.4562(4) 0.0624(18) Uani 1 1 d . . .
C18 C 0.1375(3) 0.5203(4) 0.4572(4) 0.0652(18) Uani 1 1 d . . .
H18 H 0.1403 0.4821 0.4268 0.078 Uiso 1 1 calc R . .
C19 C 0.1890(3) 0.5458(4) 0.5044(5) 0.073(2) Uani 1 1 d . . .
H19 H 0.2258 0.5238 0.5067 0.088 Uiso 1 1 calc R . .
C20 C 0.1850(3) 0.6035(4) 0.5472(5) 0.071(2) Uani 1 1 d . . .
H20 H 0.2195 0.6218 0.5755 0.085 Uiso 1 1 calc R . .
C21 C 0.1440(3) 0.8859(4) 0.7198(5) 0.0696(19) Uani 1 1 d . . .
H21 H 0.1171 0.9019 0.7554 0.083 Uiso 1 1 calc R . .
C22 C 0.1339(3) 0.8245(4) 0.6871(5) 0.076(2) Uani 1 1 d . . .
H22 H 0.1013 0.7999 0.7014 0.091 Uiso 1 1 calc R . .
C23 C 0.1721(3) 0.7998(4) 0.6334(4) 0.0628(18) Uani 1 1 d . . .
C24 C 0.2169(4) 0.8401(4) 0.6142(5) 0.078(2) Uani 1 1 d . . .
H24 H 0.2430 0.8265 0.5760 0.093 Uiso 1 1 calc R . .
C25 C 0.2244(3) 0.8996(4) 0.6493(4) 0.074(2) Uani 1 1 d . . .
H25 H 0.2559 0.9256 0.6343 0.089 Uiso 1 1 calc R . .
C26 C 0.3183(3) 0.9373(4) 0.8300(5) 0.075(2) Uani 1 1 d . . .
H26 H 0.2865 0.9096 0.8391 0.089 Uiso 1 1 calc R . .
C27 C 0.3752(3) 0.9197(4) 0.8622(5) 0.078(2) Uani 1 1 d . . .
H27 H 0.3815 0.8804 0.8905 0.093 Uiso 1 1 calc R . .
C28 C 0.4230(3) 0.9604(3) 0.8524(4) 0.0584(17) Uani 1 1 d . . .
C29 C 0.4111(3) 1.0149(4) 0.8063(5) 0.0655(18) Uani 1 1 d . . .
H29 H 0.4424 1.0427 0.7955 0.079 Uiso 1 1 calc R . .
C30 C 0.3517(3) 1.0289(3) 0.7754(4) 0.0615(18) Uani 1 1 d . . .
H30 H 0.3443 1.0670 0.7450 0.074 Uiso 1 1 calc R . .
C31 C 0.1654(5) 0.7981(6) 0.3689(8) 0.119(4) Uani 1 1 d . . .
H31 H 0.1714 0.8425 0.3619 0.143 Uiso 1 1 calc R . .
C32 C 0.1137(7) 0.7002(8) 0.3135(10) 0.190(6) Uani 1 1 d . . .
H32A H 0.1343 0.6816 0.3632 0.284 Uiso 1 1 calc R . .
H32B H 0.1294 0.6816 0.2656 0.284 Uiso 1 1 calc R . .
H32C H 0.0711 0.6910 0.3115 0.284 Uiso 1 1 calc R . .
C33 C 0.0933(6) 0.8051(8) 0.2411(9) 0.177(6) Uani 1 1 d . . .
H33A H 0.0564 0.7825 0.2228 0.265 Uiso 1 1 calc R . .
H33B H 0.1195 0.8050 0.1973 0.265 Uiso 1 1 calc R . .
H33C H 0.0841 0.8492 0.2549 0.265 Uiso 1 1 calc R . .
C34 C 0.4450(10) 0.7758(15) -0.014(2) 0.146(11) Uani 0.50 1 d P . .
H34 H 0.4151 0.7966 0.0129 0.175 Uiso 0.50 1 calc PR . .
C35 C 0.4425(9) 0.6836(11) 0.0866(16) 0.129(8) Uani 0.50 1 d P . .
H35A H 0.4369 0.7138 0.1305 0.194 Uiso 0.50 1 calc PR . .
H35B H 0.4725 0.6519 0.1061 0.194 Uiso 0.50 1 calc PR . .
H35C H 0.4048 0.6620 0.0697 0.194 Uiso 0.50 1 calc PR . .
C36 C 0.5139(14) 0.6846(12) -0.0216(18) 0.154(10) Uani 0.50 1 d P . .
H36A H 0.4977 0.6497 -0.0567 0.231 Uiso 0.50 1 calc PR . .
H36B H 0.5417 0.6674 0.0225 0.231 Uiso 0.50 1 calc PR . .
H36C H 0.5348 0.7148 -0.0540 0.231 Uiso 0.50 1 calc PR . .

loop_
_atom_site_aniso_label
_atom_site_aniso_U_11
_atom_site_aniso_U_22
_atom_site_aniso_U_33
_atom_site_aniso_U_23
_atom_site_aniso_U_13
_atom_site_aniso_U_12
Co1 0.0460(5) 0.0592(6) 0.0455(5) 0.0041(4) 0.0024(3) -0.0031(4)
N1 0.055(3) 0.066(4) 0.052(3) 0.004(3) 0.004(3) -0.011(3)
N2 0.082(4) 0.076(4) 0.076(4) -0.011(3) 0.011(3) -0.026(4)
N3 0.052(3) 0.056(3) 0.054(3) 0.004(3) 0.001(2) -0.005(3)
N4 0.066(4) 0.065(4) 0.091(4) -0.001(3) -0.015(3) 0.012(3)
N5 0.117(7) 0.131(9) 0.144(8) 0.016(7) -0.006(6) -0.029(6)
N6 0.099(14) 0.139(19) 0.21(2) 0.062(18) -0.068(15) -0.073(14)
O1 0.065(3) 0.087(4) 0.066(3) 0.000(3) 0.013(2) 0.001(3)
O2 0.055(3) 0.109(4) 0.057(3) -0.001(3) 0.006(2) -0.004(3)
O3 0.078(3) 0.062(3) 0.060(3) 0.002(2) 0.016(2) 0.009(2)
O4 0.090(3) 0.058(3) 0.054(3) 0.007(2) -0.008(2) -0.012(3)
O5 0.099(5) 0.120(6) 0.193(7) -0.068(6) 0.038(5) -0.033(4)
O6 0.063(3) 0.085(4) 0.134(5) -0.033(4) -0.010(3) 0.002(3)
O7 0.132(6) 0.136(6) 0.083(4) 0.004(4) 0.005(4) 0.003(5)
O8 0.097(9) 0.034(5) 0.127(10) 0.038(6) -0.049(7) -0.022(5)
C1 0.057(4) 0.083(5) 0.051(4) -0.008(4) 0.011(3) -0.011(4)
C2 0.059(4) 0.119(7) 0.054(4) 0.007(4) -0.005(3) -0.002(4)
C3 0.058(4) 0.105(6) 0.062(4) -0.002(4) 0.007(3) -0.003(4)
C4 0.046(4) 0.089(5) 0.063(4) -0.011(4) 0.009(3) -0.005(3)
C5 0.065(5) 0.098(6) 0.060(4) -0.006(4) 0.005(3) -0.004(4)
C6 0.049(4) 0.092(6) 0.053(4) -0.004(4) -0.006(3) -0.004(3)
C7 0.058(4) 0.054(4) 0.059(4) 0.005(3) -0.002(3) 0.006(3)
C8 0.091(5) 0.051(4) 0.061(4) -0.007(4) -0.003(4) -0.001(4)
C9 0.089(5) 0.057(4) 0.047(4) 0.004(3) -0.003(3) 0.004(4)
C10 0.061(4) 0.049(4) 0.055(4) 0.004(3) 0.000(3) 0.004(3)
C11 0.066(4) 0.049(4) 0.058(4) 0.000(3) -0.002(3) -0.001(3)
C12 0.069(4) 0.048(4) 0.049(4) 0.000(3) -0.006(3) 0.005(3)
C13 0.075(5) 0.088(6) 0.085(5) -0.010(5) 0.004(4) -0.017(5)
C14 0.064(5) 0.064(5) 0.073(5) -0.005(4) 0.006(4) -0.006(4)
C15 0.070(5) 0.065(5) 0.074(5) -0.003(4) -0.002(4) -0.015(4)
C16 0.061(4) 0.077(5) 0.088(5) -0.002(5) -0.003(4) -0.007(4)
C17 0.051(4) 0.071(5) 0.064(4) -0.002(4) -0.001(3) -0.016(4)
C18 0.066(5) 0.063(4) 0.066(4) 0.000(4) 0.008(3) -0.013(4)
C19 0.059(4) 0.088(6) 0.072(5) 0.016(5) 0.004(4) -0.001(4)
C20 0.055(4) 0.085(6) 0.071(5) 0.000(4) -0.003(4) -0.029(4)
C21 0.061(4) 0.072(5) 0.077(5) -0.003(4) 0.014(4) -0.015(4)
C22 0.066(5) 0.078(6) 0.084(5) 0.000(4) 0.006(4) -0.019(4)
C23 0.067(4) 0.065(5) 0.056(4) -0.007(4) 0.006(3) -0.022(4)
C24 0.083(5) 0.079(6) 0.074(5) -0.020(4) 0.023(4) -0.024(4)
C25 0.078(5) 0.079(6) 0.069(5) -0.008(4) 0.020(4) -0.025(4)
C26 0.063(4) 0.069(5) 0.087(5) 0.021(4) -0.011(4) -0.015(4)
C27 0.071(5) 0.063(5) 0.093(6) 0.018(4) -0.013(4) -0.001(4)
C28 0.053(4) 0.057(4) 0.064(4) 0.006(3) 0.000(3) 0.009(3)
C29 0.048(4) 0.068(5) 0.079(5) 0.013(4) 0.001(3) -0.005(3)
C30 0.056(4) 0.058(4) 0.070(4) 0.013(3) 0.004(3) -0.001(3)
C31 0.112(8) 0.133(10) 0.111(8) -0.008(8) 0.010(7) -0.042(7)
C32 0.212(16) 0.174(16) 0.179(14) -0.015(12) 0.001(12) -0.021(13)
C33 0.138(11) 0.211(16) 0.169(13) 0.027(12) -0.040(9) -0.041(10)
C34 0.075(14) 0.12(2) 0.22(3) 0.01(2) -0.071(18) -0.019(15)
C35 0.093(14) 0.122(18) 0.17(2) 0.039(17) 0.024(14) -0.022(12)
C36 0.15(2) 0.108(19) 0.20(3) 0.017(19) 0.01(2) -0.038(18)

loop_
_atom_type_symbol
_atom_type_description
_atom_type_scat_dispersion_real
_atom_type_scat_dispersion_imag
_atom_type_scat_source
C C 0.0033 0.0016 'International Tables Vol C Tables 4.2.6.8 and 6.1.1.4'
H H 0.0000 0.0000 'International Tables Vol C Tables 4.2.6.8 and 6.1.1.4'
O O 0.0106 0.0060 'International Tables Vol C Tables 4.2.6.8 and 6.1.1.4'
N N 0.0061 0.0033 'International Tables Vol C Tables 4.2.6.8 and 6.1.1.4'
Co Co 0.3494 0.9721 'International Tables Vol C Tables 4.2.6.8 and 6.1.1.4'

loop_
_geom_angle_atom_site_label_1
_geom_angle_atom_site_label_2
_geom_angle_atom_site_label_3
_geom_angle
_geom_angle_site_symmetry_1
_geom_angle_site_symmetry_3
_geom_angle_publ_flag
O2 Co1 N1 96.3(2) . . ?
O2 Co1 N3 94.0(2) . . ?
N1 Co1 N3 95.3(2) . . ?
O2 Co1 O4 164.4(2) . . ?
N1 Co1 O4 93.80(19) . . ?
N3 Co1 O4 96.8(2) . . ?
O2 Co1 O3 107.71(19) . . ?
N1 Co1 O3 153.82(19) . . ?
N3 Co1 O3 93.15(19) . . ?
O4 Co1 O3 60.57(18) . . ?
O2 Co1 O1 60.36(19) . . ?
N1 Co1 O1 91.0(2) . . ?
N3 Co1 O1 154.2(2) . . ?
O4 Co1 O1 107.76(19) . . ?
O3 Co1 O1 92.02(18) . . ?
O2 Co1 C7 137.3(2) . . ?
N1 Co1 C7 123.6(2) . . ?
N3 Co1 C7 96.4(2) . . ?
O4 Co1 C7 30.01(19) . . ?
O3 Co1 C7 30.58(19) . . ?
O1 Co1 C7 100.8(2) . . ?
O2 Co1 C1 30.5(2) . . ?
N1 Co1 C1 94.1(2) . . ?
N3 Co1 C1 124.5(2) . . ?
O4 Co1 C1 136.9(2) . . ?
O3 Co1 C1 101.4(2) . . ?
O1 Co1 C1 29.9(2) . . ?
C7 Co1 C1 122.2(2) . . ?
C21 N1 C25 115.6(6) . . ?
C21 N1 Co1 128.0(5) . . ?
C25 N1 Co1 116.5(5) . . ?
C13 N2 C23 129.8(7) . . ?
C30 N3 C26 115.7(6) . . ?
C30 N3 Co1 125.8(5) . . ?
C26 N3 Co1 118.2(4) . . ?
C14 N4 C28 128.2(6) 8_566 . ?
C31 N5 C33 126.5(12) . . ?
C31 N5 C32 118.9(12) . . ?
C33 N5 C32 113.2(11) . . ?
C34 N6 C35 128(3) . . ?
C34 N6 C36 120(3) . . ?
C35 N6 C36 112(2) . . ?
C1 O1 Co1 87.5(4) . . ?
C1 O2 Co1 92.5(4) . . ?
C7 O3 Co1 88.6(4) . . ?
C7 O4 Co1 91.7(4) . . ?
O1 C1 O2 119.6(6) . . ?
O1 C1 C4 122.6(7) . . ?
O2 C1 C4 117.8(6) . . ?
O1 C1 Co1 62.7(3) . . ?
O2 C1 Co1 57.0(3) . . ?
C4 C1 Co1 174.5(6) . . ?
C3 C2 C6 119.8(7) . 5_577 ?
C2 C3 C4 120.2(7) . . ?
C5 C4 C3 120.9(7) . . ?
C5 C4 C1 119.8(7) . . ?
C3 C4 C1 119.3(6) . . ?
C4 C5 C6 120.0(7) . . ?
C2 C6 C6 122.3(8) 5_577 5_577 ?
C2 C6 C5 121.0(6) 5_577 . ?
C6 C6 C5 116.7(8) 5_577 . ?
O4 C7 O3 119.1(6) . . ?
O4 C7 C10 120.5(6) . . ?
O3 C7 C10 120.4(6) . . ?
O4 C7 Co1 58.3(3) . . ?
O3 C7 Co1 60.8(4) . . ?
C10 C7 Co1 178.4(5) . . ?
C9 C8 C12 121.9(6) . 7_576 ?
C8 C9 C10 119.9(6) . . ?
C11 C10 C9 120.0(6) . . ?
C11 C10 C7 120.7(6) . . ?
C9 C10 C7 119.3(6) . . ?
C10 C11 C12 121.0(6) . . ?
C12 C12 C11 119.6(7) 7_576 . ?
C12 C12 C8 117.5(7) 7_576 7_576 ?
C11 C12 C8 122.8(6) . 7_576 ?
O5 C13 N2 122.7(8) . . ?
O5 C13 C15 122.0(7) . . ?
N2 C13 C15 115.3(8) . . ?
O6 C14 N4 121.7(7) . 8_465 ?
O6 C14 C17 121.4(7) . . ?
N4 C14 C17 116.9(7) 8_465 . ?
C20 C15 C16 120.1(7) . . ?
C20 C15 C13 123.4(7) . . ?
C16 C15 C13 116.5(7) . . ?
C17 C16 C15 121.0(7) . . ?
C16 C17 C18 119.3(6) . . ?
C16 C17 C14 123.7(7) . . ?
C18 C17 C14 116.8(7) . . ?
C17 C18 C19 119.6(7) . . ?
C20 C19 C18 119.9(7) . . ?
C15 C20 C19 119.9(7) . . ?
N1 C21 C22 123.9(7) . . ?
C23 C22 C21 119.7(7) . . ?
C24 C23 C22 115.7(7) . . ?
C24 C23 N2 119.4(7) . . ?
C22 C23 N2 124.9(6) . . ?
C25 C24 C23 121.2(7) . . ?
N1 C25 C24 123.7(7) . . ?
N3 C26 C27 124.5(7) . . ?
C26 C27 C28 119.4(7) . . ?
C29 C28 C27 117.2(6) . . ?
C29 C28 N4 125.4(6) . . ?
C27 C28 N4 117.3(6) . . ?
C28 C29 C30 119.5(6) . . ?
N3 C30 C29 123.7(6) . . ?
O7 C31 N5 132.3(13) . . ?
O8 C34 N6 126(3) . . ?

loop_
_geom_bond_atom_site_label_1
_geom_bond_atom_site_label_2
_geom_bond_distance
_geom_bond_site_symmetry_2
_geom_bond_publ_flag
Co1 O2 2.090(5) . ?
Co1 N1 2.091(6) . ?
Co1 N3 2.106(5) . ?
Co1 O4 2.115(4) . ?
Co1 O3 2.171(5) . ?
Co1 O1 2.216(5) . ?
Co1 C7 2.485(7) . ?
Co1 C1 2.491(7) . ?
N1 C21 1.309(8) . ?
N1 C25 1.325(9) . ?
N2 C13 1.352(9) . ?
N2 C23 1.382(9) . ?
N3 C30 1.315(8) . ?
N3 C26 1.325(8) . ?
N4 C14 1.343(9) 8_566 ?
N4 C28 1.398(8) . ?
N5 C31 1.323(13) . ?
N5 C33 1.454(15) . ?
N5 C32 1.506(17) . ?
N6 C34 1.30(3) . ?
N6 C35 1.48(3) . ?
N6 C36 1.50(3) . ?
O1 C1 1.241(8) . ?
O2 C1 1.266(8) . ?
O3 C7 1.265(8) . ?
O4 C7 1.244(8) . ?
O5 C13 1.240(10) . ?
O6 C14 1.221(9) . ?
O7 C31 1.197(13) . ?
O8 C34 1.13(3) . ?
C1 C4 1.503(9) . ?
C2 C3 1.358(10) . ?
C2 C6 1.386(9) 5_577 ?
C3 C4 1.424(10) . ?
C4 C5 1.340(10) . ?
C5 C6 1.470(10) . ?
C6 C2 1.386(9) 5_577 ?
C6 C6 1.392(13) 5_577 ?
C7 C10 1.492(9) . ?
C8 C9 1.352(9) . ?
C8 C12 1.424(9) 7_576 ?
C9 C10 1.404(9) . ?
C10 C11 1.355(9) . ?
C11 C12 1.417(9) . ?
C12 C12 1.395(12) 7_576 ?
C12 C8 1.424(9) 7_576 ?
C13 C15 1.510(11) . ?
C14 N4 1.343(9) 8_465 ?
C14 C17 1.498(9) . ?
C15 C20 1.340(10) . ?
C15 C16 1.400(10) . ?
C16 C17 1.360(10) . ?
C17 C18 1.366(9) . ?
C18 C19 1.408(10) . ?
C19 C20 1.379(11) . ?
C21 C22 1.376(10) . ?
C22 C23 1.369(10) . ?
C23 C24 1.353(9) . ?
C24 C25 1.351(10) . ?
C26 C27 1.361(10) . ?
C27 C28 1.371(10) . ?
C28 C29 1.354(9) . ?
C29 C30 1.389(9) . ?
